data_7039440
loop_
_publ_author_name
'Duan, Yu-Lai'
'He, Jia-Xuan'
'Wang, Wei'
'Zhou, Jing-Jing'
'Huang, Yong'
'Yang, Ying'

_publ_section_title
;
 Synthesis and characterization of dinuclear rare-earth complexes
 supported by amine-bridged bis(phenolate) ligands and their catalytic
 activity for the ring-opening polymerization of l-lactide.
;
_journal_issue 26
_journal_name_full 'Dalton transactions (Cambridge, England : 2003)'
_journal_page_first 10807
_journal_page_last 10820
_journal_paper_doi 10.1039/c6dt01486k
_journal_volume 45
_journal_year 2016
_chemical_formula_moiety 'C120 H134 Gd2 N2 O12, C5, 2(C1.50 Cl), 2(C H2 Cl2), 2(C)'
_chemical_formula_sum 'C132 H138 Cl6 Gd2 N2 O12'
_chemical_formula_weight 2471.64
_chemical_name_systematic
; 
 ? 
;
_space_group_IT_number 14
_symmetry_cell_setting monoclinic
_symmetry_space_group_name_Hall '-P 2yn'
_symmetry_space_group_name_H-M 'P 1 21/n 1'
_atom_sites_solution_hydrogens geom
_atom_sites_solution_primary direct
_atom_sites_solution_secondary difmap
_audit_creation_method SHELXL-97
_audit_update_record
;
2016-04-01 deposited with the CCDC.
2016-06-02 downloaded from the CCDC.
;
_cell_angle_alpha 90.00
_cell_angle_beta 91.8065(15)
_cell_angle_gamma 90.00
_cell_formula_units_Z 2
_cell_length_a 14.2203(3)
_cell_length_b 20.6182(3)
_cell_length_c 20.8807(3)
_cell_measurement_reflns_used 10740
_cell_measurement_temperature 293(2)
_cell_measurement_theta_max 28.5470
_cell_measurement_theta_min 3.4490
_cell_volume 6119.12(18)
_computing_cell_refinement 'Bruker XSCANS'
_computing_data_collection 'Bruker XSCANS'
_computing_data_reduction 'Bruker SHELXTL'
_computing_molecular_graphics 'Bruker SHELXTL'
_computing_publication_material 'Bruker SHELXTL'
_computing_structure_refinement 'SHELXL-97 (Sheldrick, 1997)'
_computing_structure_solution 'SHELXS-97 (Sheldrick, 1990)'
_diffrn_ambient_temperature 293(2)
_diffrn_measured_fraction_theta_full 0.998
_diffrn_measured_fraction_theta_max 0.998
_diffrn_measurement_device_type 'SuperNova, Dual, Cu at zero, Eos'
_diffrn_measurement_method '\w scans'
_diffrn_radiation_monochromator graphite
_diffrn_radiation_source 'fine-focus sealed tube'
_diffrn_radiation_type MoK\a
_diffrn_radiation_wavelength 0.71073
_diffrn_reflns_av_R_equivalents 0.0370
_diffrn_reflns_av_sigmaI/netI 0.0566
_diffrn_reflns_limit_h_max 17
_diffrn_reflns_limit_h_min -16
_diffrn_reflns_limit_k_max 24
_diffrn_reflns_limit_k_min -13
_diffrn_reflns_limit_l_max 23
_diffrn_reflns_limit_l_min -25
_diffrn_reflns_number 25514
_diffrn_reflns_theta_full 25.50
_diffrn_reflns_theta_max 25.50
_diffrn_reflns_theta_min 3.29
_exptl_absorpt_coefficient_mu 1.265
_exptl_absorpt_correction_T_max 1.00000
_exptl_absorpt_correction_T_min 0.76371
_exptl_absorpt_correction_type multi-scan
_exptl_crystal_colour colorless
_exptl_crystal_density_diffrn 1.341
_exptl_crystal_density_method 'not measured'
_exptl_crystal_description block
_exptl_crystal_F_000 2540
_exptl_crystal_size_max 0.25
_exptl_crystal_size_mid 0.22
_exptl_crystal_size_min 0.18
_refine_diff_density_max 0.967
_refine_diff_density_min -0.994
_refine_diff_density_rms 0.099
_refine_ls_extinction_method none
_refine_ls_goodness_of_fit_ref 1.008
_refine_ls_hydrogen_treatment mixed
_refine_ls_matrix_type full
_refine_ls_number_parameters 739
_refine_ls_number_reflns 11361
_refine_ls_number_restraints 0
_refine_ls_restrained_S_all 1.008
_refine_ls_R_factor_all 0.0580
_refine_ls_R_factor_gt 0.0436
_refine_ls_shift/su_max 0.003
_refine_ls_shift/su_mean 0.000
_refine_ls_structure_factor_coef Fsqd
_refine_ls_weighting_details 'calc w=1/[\s^2^(Fo^2^)+(0.0500P)^2^+11.8000P] where P=(Fo^2^+2Fc^2^)/3'
_refine_ls_weighting_scheme calc
_refine_ls_wR_factor_gt 0.1068
_refine_ls_wR_factor_ref 0.1154
_reflns_number_gt 9156
_reflns_number_total 11361
_reflns_threshold_expression >2sigma(I)
_cod_data_source_file c6dt01486k1.cif
_cod_data_source_block hy121
_cod_depositor_comments
;
The following automatic conversions were performed:

'_symmetry_cell_setting' value 'Monoclinic' changed to 'monoclinic'
according to
/usr/data/users/saulius/crontab/automatic-downloads/rss-feeds/RSC/lib/dictionaries/cif_core.dic
dictionary named 'cif_core.dic' version 2.4.2 from 2011-04-26.

Automatic conversion script
Id: cif_fix_values 4268 2015-11-12 08:31:59Z antanas 

 Adding full bibliography for 7039431--7039442.cif.
;
_cod_original_cell_volume 6119.13(18)
_cod_original_sg_symbol_H-M 'P 21/n'
_cod_database_code 7039440

loop_
_symmetry_equiv_pos_as_xyz
'x, y, z'
'-x+1/2, y+1/2, -z+1/2'
'-x, -y, -z'
'x-1/2, -y-1/2, z-1/2'

loop_
_atom_site_label
_atom_site_type_symbol
_atom_site_fract_x
_atom_site_fract_y
_atom_site_fract_z
_atom_site_U_iso_or_equiv
_atom_site_adp_type
_atom_site_occupancy
_atom_site_symmetry_multiplicity
_atom_site_calc_flag
_atom_site_refinement_flags
_atom_site_disorder_assembly
_atom_site_disorder_group
Gd1 Gd 0.489631(14) 0.536354(9) 0.124458(9) 0.01990(8) Uani 1 1 d . . .
O1 O 0.4297(2) 0.51513(14) 0.21787(13) 0.0266(7) Uani 1 1 d . . .
O2 O 0.6420(2) 0.53081(13) 0.14700(14) 0.0248(6) Uani 1 1 d . . .
O3 O 0.4344(2) 0.46929(13) 0.04071(13) 0.0259(6) Uani 1 1 d . . .
O4 O 0.4887(2) 0.39910(14) -0.03063(13) 0.0290(7) Uani 1 1 d . . .
O5 O 0.3225(2) 0.56905(18) 0.10228(15) 0.0414(8) Uani 1 1 d . . .
O6 O 0.4974(2) 0.64814(14) 0.16348(15) 0.0330(7) Uani 1 1 d . . .
N1 N 0.5220(2) 0.41401(16) 0.14129(15) 0.0202(7) Uani 1 1 d . . .
C1 C 0.4230(3) 0.46847(19) 0.26095(19) 0.0225(9) Uani 1 1 d . . .
C2 C 0.4124(3) 0.4819(2) 0.32707(19) 0.0237(9) Uani 1 1 d . . .
C3 C 0.4085(3) 0.4296(2) 0.36906(19) 0.0255(9) Uani 1 1 d . . .
H3 H 0.4014 0.4384 0.4123 0.031 Uiso 1 1 calc R . .
C4 C 0.4147(3) 0.3653(2) 0.35038(19) 0.0251(9) Uani 1 1 d . . .
C5 C 0.4243(3) 0.3528(2) 0.28550(18) 0.0216(9) Uani 1 1 d . . .
H5 H 0.4285 0.3101 0.2714 0.026 Uiso 1 1 calc R . .
C6 C 0.4277(3) 0.40307(19) 0.24143(18) 0.0201(8) Uani 1 1 d . . .
C7 C 0.4367(3) 0.3876(2) 0.17117(18) 0.0222(9) Uani 1 1 d . . .
H7A H 0.4366 0.3409 0.1660 0.027 Uiso 1 1 calc R . .
H7B H 0.3817 0.4044 0.1480 0.027 Uiso 1 1 calc R . .
C8 C 0.6058(3) 0.4022(2) 0.18427(18) 0.0228(9) Uani 1 1 d . . .
H8A H 0.6094 0.3562 0.1938 0.027 Uiso 1 1 calc R . .
H8B H 0.5972 0.4249 0.2243 0.027 Uiso 1 1 calc R . .
C9 C 0.6974(3) 0.4232(2) 0.15725(18) 0.0219(9) Uani 1 1 d . . .
C10 C 0.7696(3) 0.3775(2) 0.15275(18) 0.0249(9) Uani 1 1 d . . .
H10 H 0.7576 0.3345 0.1629 0.030 Uiso 1 1 calc R . .
C11 C 0.8581(3) 0.3948(2) 0.13358(19) 0.0257(9) Uani 1 1 d . . .
C12 C 0.8723(3) 0.4604(2) 0.11965(19) 0.0256(9) Uani 1 1 d . . .
H12 H 0.9318 0.4731 0.1074 0.031 Uiso 1 1 calc R . .
C13 C 0.8034(3) 0.5076(2) 0.12291(19) 0.0242(9) Uani 1 1 d . . .
C14 C 0.7127(3) 0.4888(2) 0.14231(19) 0.0236(9) Uani 1 1 d . . .
C15 C 0.5339(3) 0.3841(2) 0.07819(17) 0.0227(9) Uani 1 1 d . . .
H15A H 0.5121 0.3396 0.0794 0.027 Uiso 1 1 calc R . .
H15B H 0.6003 0.3835 0.0687 0.027 Uiso 1 1 calc R . .
C16 C 0.4805(3) 0.4199(2) 0.02542(19) 0.0240(9) Uani 1 1 d . . .
C17 C 0.4073(3) 0.5521(2) 0.3508(2) 0.0288(10) Uani 1 1 d . . .
C18 C 0.4998(4) 0.5864(2) 0.3356(2) 0.0400(12) Uani 1 1 d . . .
H18A H 0.5088 0.5851 0.2902 0.060 Uiso 1 1 calc R . .
H18B H 0.5512 0.5648 0.3575 0.060 Uiso 1 1 calc R . .
H18C H 0.4970 0.6307 0.3495 0.060 Uiso 1 1 calc R . .
C19 C 0.3973(4) 0.5555(2) 0.4241(2) 0.0408(12) Uani 1 1 d . . .
H19A H 0.3399 0.5346 0.4356 0.061 Uiso 1 1 calc R . .
H19B H 0.3959 0.6001 0.4374 0.061 Uiso 1 1 calc R . .
H19C H 0.4497 0.5340 0.4450 0.061 Uiso 1 1 calc R . .
C20 C 0.3204(3) 0.5868(2) 0.3216(2) 0.0299(10) Uani 1 1 d . . .
C21 C 0.3213(4) 0.6507(2) 0.3012(2) 0.0437(13) Uani 1 1 d . . .
H21 H 0.3780 0.6732 0.3013 0.052 Uiso 1 1 calc R . .
C22 C 0.2393(5) 0.6818(3) 0.2806(3) 0.0567(16) Uani 1 1 d . . .
H22 H 0.2418 0.7247 0.2669 0.068 Uiso 1 1 calc R . .
C23 C 0.1546(4) 0.6500(3) 0.2801(3) 0.0539(16) Uani 1 1 d . . .
H23 H 0.0996 0.6709 0.2665 0.065 Uiso 1 1 calc R . .
C24 C 0.1528(4) 0.5865(3) 0.3002(2) 0.0467(13) Uani 1 1 d . . .
H24 H 0.0958 0.5643 0.2997 0.056 Uiso 1 1 calc R . .
C25 C 0.2335(3) 0.5551(2) 0.3211(2) 0.0371(11) Uani 1 1 d . . .
H25 H 0.2302 0.5123 0.3351 0.045 Uiso 1 1 calc R . .
C26 C 0.4175(3) 0.3120(2) 0.4018(2) 0.0297(10) Uani 1 1 d . . .
C27 C 0.5158(3) 0.3127(3) 0.4344(2) 0.0396(12) Uani 1 1 d . . .
H27A H 0.5279 0.3547 0.4527 0.059 Uiso 1 1 calc R . .
H27B H 0.5622 0.3032 0.4034 0.059 Uiso 1 1 calc R . .
H27C H 0.5187 0.2805 0.4677 0.059 Uiso 1 1 calc R . .
C28 C 0.4019(4) 0.2442(2) 0.3737(2) 0.0433(13) Uani 1 1 d . . .
H28A H 0.3408 0.2421 0.3529 0.065 Uiso 1 1 calc R . .
H28B H 0.4060 0.2127 0.4074 0.065 Uiso 1 1 calc R . .
H28C H 0.4492 0.2354 0.3430 0.065 Uiso 1 1 calc R . .
C29 C 0.3396(3) 0.3259(2) 0.4492(2) 0.0308(10) Uani 1 1 d . . .
C30 C 0.3574(4) 0.3384(2) 0.5132(2) 0.0374(11) Uani 1 1 d . . .
H30 H 0.4192 0.3384 0.5291 0.045 Uiso 1 1 calc R . .
C31 C 0.2854(4) 0.3508(3) 0.5544(2) 0.0474(14) Uani 1 1 d . . .
H31 H 0.2994 0.3598 0.5973 0.057 Uiso 1 1 calc R . .
C32 C 0.1943(4) 0.3500(3) 0.5330(3) 0.0622(17) Uani 1 1 d . . .
H32 H 0.1456 0.3565 0.5609 0.075 Uiso 1 1 calc R . .
C33 C 0.1759(4) 0.3394(4) 0.4687(3) 0.084(2) Uani 1 1 d . . .
H33 H 0.1143 0.3411 0.4526 0.100 Uiso 1 1 calc R . .
C34 C 0.2475(4) 0.3264(3) 0.4284(2) 0.0594(17) Uani 1 1 d . . .
H34 H 0.2330 0.3177 0.3856 0.071 Uiso 1 1 calc R . .
C35 C 0.9388(3) 0.3460(2) 0.1289(2) 0.0318(10) Uani 1 1 d . . .
C36 C 0.9673(4) 0.3437(3) 0.0584(3) 0.0644(18) Uani 1 1 d . . .
H36A H 0.9861 0.3861 0.0450 0.097 Uiso 1 1 calc R B .
H36B H 0.9147 0.3294 0.0321 0.097 Uiso 1 1 calc R . .
H36C H 1.0187 0.3140 0.0541 0.097 Uiso 1 1 calc R . .
C37 C 0.9096(4) 0.2779(2) 0.1483(3) 0.0463(13) Uani 1 1 d . . .
H37A H 0.8918 0.2781 0.1923 0.069 Uiso 1 1 calc R B .
H37B H 0.9613 0.2487 0.1433 0.069 Uiso 1 1 calc R . .
H37C H 0.8571 0.2641 0.1217 0.069 Uiso 1 1 calc R . .
C38 C 1.0224(3) 0.3655(2) 0.1730(2) 0.0316(10) Uani 1 1 d . . .
C39 C 1.1126(4) 0.3448(3) 0.1598(3) 0.0503(14) Uani 1 1 d . . .
H39 H 1.1231 0.3219 0.1223 0.060 Uiso 1 1 calc R . .
C40 C 1.1872(4) 0.3580(3) 0.2020(3) 0.0584(16) Uani 1 1 d . . .
H40 H 1.2471 0.3435 0.1925 0.070 Uiso 1 1 calc R B .
C41 C 1.1744(4) 0.3918(3) 0.2570(3) 0.0541(15) Uani 1 1 d . . .
H41 H 1.2250 0.4010 0.2848 0.065 Uiso 1 1 calc R . .
C42 C 1.0847(4) 0.4122(3) 0.2706(3) 0.0501(14) Uani 1 1 d . . .
H42 H 1.0746 0.4352 0.3081 0.060 Uiso 1 1 calc R B .
C43 C 1.0101(3) 0.3985(3) 0.2290(2) 0.0394(12) Uani 1 1 d . . .
H43 H 0.9500 0.4120 0.2393 0.047 Uiso 1 1 calc R . .
C44 C 0.8261(3) 0.5792(2) 0.1106(2) 0.0271(9) Uani 1 1 d . . .
C45 C 0.7567(3) 0.6076(2) 0.0602(2) 0.0382(11) Uani 1 1 d . . .
H45A H 0.6937 0.6036 0.0750 0.057 Uiso 1 1 calc R B .
H45B H 0.7620 0.5845 0.0206 0.057 Uiso 1 1 calc R . .
H45C H 0.7709 0.6526 0.0536 0.057 Uiso 1 1 calc R . .
C46 C 0.9255(3) 0.5871(2) 0.0843(3) 0.0422(13) Uani 1 1 d . . .
H46A H 0.9711 0.5697 0.1146 0.063 Uiso 1 1 calc R B .
H46B H 0.9382 0.6323 0.0776 0.063 Uiso 1 1 calc R . .
H46C H 0.9293 0.5643 0.0444 0.063 Uiso 1 1 calc R . .
C47 C 0.8284(3) 0.6177(2) 0.1735(2) 0.0300(10) Uani 1 1 d . . .
C48 C 0.8262(4) 0.6851(2) 0.1736(3) 0.0468(13) Uani 1 1 d . . .
H48 H 0.8176 0.7066 0.1347 0.056 Uiso 1 1 calc R . .
C49 C 0.8362(5) 0.7214(3) 0.2288(3) 0.0605(17) Uani 1 1 d . . .
H49 H 0.8334 0.7664 0.2270 0.073 Uiso 1 1 calc R B .
C50 C 0.8503(5) 0.6903(3) 0.2866(3) 0.0691(19) Uani 1 1 d . . .
H50 H 0.8577 0.7141 0.3243 0.083 Uiso 1 1 calc R . .
C51 C 0.8534(6) 0.6245(3) 0.2880(3) 0.077(2) Uani 1 1 d . . .
H51 H 0.8631 0.6031 0.3269 0.093 Uiso 1 1 calc R B .
C52 C 0.8422(4) 0.5885(3) 0.2318(2) 0.0524(15) Uani 1 1 d . . .
H52 H 0.8442 0.5435 0.2340 0.063 Uiso 1 1 calc R . .
C53 C 0.2690(4) 0.5680(3) 0.0435(2) 0.0557(17) Uani 1 1 d . B .
H53A H 0.2927 0.5765 0.0034 0.067 Uiso 1 1 calc R A 1
C54 C 0.178(2) 0.5271(13) 0.0618(15) 0.074(10) Uani 0.60 1 d P B 2
H54A H 0.1226 0.5399 0.0366 0.089 Uiso 0.60 1 calc PR B 2
H54B H 0.1879 0.4807 0.0575 0.089 Uiso 0.60 1 calc PR B 2
C54' C 0.180(3) 0.5532(18) 0.055(2) 0.059(10) Uani 0.40 1 d P B 1
H54C H 0.1543 0.5258 0.0207 0.071 Uiso 0.40 1 calc PR B 1
H54D H 0.1423 0.5923 0.0566 0.071 Uiso 0.40 1 calc PR B 1
C55 C 0.1719(13) 0.5480(8) 0.1328(7) 0.051(4) Uani 0.50 1 d P B 2
H55A H 0.1688 0.5103 0.1605 0.062 Uiso 0.50 1 calc PR B 2
H55B H 0.1166 0.5745 0.1389 0.062 Uiso 0.50 1 calc PR B 2
C55' C 0.1800(16) 0.5170(10) 0.1194(16) 0.108(12) Uani 0.50 1 d P B 1
H55C H 0.1203 0.5223 0.1399 0.130 Uiso 0.50 1 calc PR B 1
H55D H 0.1919 0.4710 0.1136 0.130 Uiso 0.50 1 calc PR B 1
C56 C 0.2587(10) 0.5856(6) 0.1472(6) 0.041(3) Uani 0.50 1 d P B 2
H56A H 0.2455 0.6317 0.1452 0.049 Uiso 0.50 1 calc PR B 2
H56B H 0.2833 0.5753 0.1898 0.049 Uiso 0.50 1 calc PR B 2
C56' C 0.2482(12) 0.5441(11) 0.1534(7) 0.080(6) Uani 0.50 1 d P B 1
H56C H 0.2773 0.5129 0.1826 0.096 Uiso 0.50 1 calc PR B 1
H56D H 0.2245 0.5801 0.1781 0.096 Uiso 0.50 1 calc PR B 1
C57 C 0.5813(4) 0.6758(2) 0.1926(3) 0.0450(13) Uani 1 1 d . B .
H57A H 0.6357 0.6492 0.1842 0.054 Uiso 1 1 calc R . .
H57B H 0.5753 0.6799 0.2386 0.054 Uiso 1 1 calc R . .
C58 C 0.5900(5) 0.7410(3) 0.1621(3) 0.071(2) Uani 1 1 d . . .
H58A H 0.6387 0.7701 0.1709 0.085 Uiso 1 1 calc R B 1
C59 C 0.4872(8) 0.7615(4) 0.1585(6) 0.079(3) Uani 0.80 1 d P B 2
H59A H 0.4664 0.7763 0.1998 0.094 Uiso 0.80 1 calc PR B 2
H59B H 0.4767 0.7956 0.1271 0.094 Uiso 0.80 1 calc PR B 2
C59' C 0.517(3) 0.7521(15) 0.1196(18) 0.074(13) Uani 0.20 1 d P B 1
H59C H 0.5359 0.7455 0.0759 0.088 Uiso 0.20 1 calc PR B 1
H59D H 0.4931 0.7960 0.1238 0.088 Uiso 0.20 1 calc PR B 1
C60 C 0.4383(4) 0.7002(2) 0.1384(3) 0.0577(16) Uani 1 1 d . B .
H60A H 0.3731 0.7027 0.1343 0.069 Uiso 1 1 calc R C 1
C61 C 0.3222(5) 0.1737(4) 0.0467(4) 0.085(2) Uani 1 1 d . . .
H61A H 0.3133 0.1370 0.0181 0.102 Uiso 1 1 calc R . .
H61B H 0.3099 0.1588 0.0897 0.102 Uiso 1 1 calc R . .
Cl1 Cl 0.2431(3) 0.23031(19) 0.02644(19) 0.1950(18) Uani 1 1 d . . .
Cl2 Cl 0.43751(19) 0.19769(16) 0.04459(18) 0.1589(13) Uani 1 1 d . . .
C62 C 0.8233(7) 0.9408(6) 0.1489(6) 0.065(3) Uani 0.70 1 d P D 1
C62' C 0.779(2) 0.9749(15) 0.1608(14) 0.082(9) Uani 0.30 1 d P D 1
Cl3 Cl 0.8076(4) 0.9748(2) 0.0788(2) 0.1061(16) Uani 0.50 1 d P . .
Cl4 Cl 0.7392(4) 0.8896(3) 0.1663(2) 0.130(2) Uani 0.50 1 d P . .
C66 C 0.0573(7) 0.5112(5) 0.4450(4) 0.096(4) Uani 1 1 d . . .
C67 C -0.0118(9) 0.4967(8) 0.4273(4) 0.145(6) Uani 1 1 d . . .
C68 C 0.0000 0.5000 0.5000 0.290(14) Uiso 1 2 d S . .
C63 C 0.7186(17) 0.9297(12) 0.0716(12) 0.294(10) Uiso 1 1 d . D .
C64 C 0.6536(18) 0.9227(12) 0.1333(13) 0.149(8) Uiso 0.50 1 d P D .

loop_
_atom_site_aniso_label
_atom_site_aniso_U_11
_atom_site_aniso_U_22
_atom_site_aniso_U_33
_atom_site_aniso_U_23
_atom_site_aniso_U_13
_atom_site_aniso_U_12
Gd1 0.02488(12) 0.01837(12) 0.01642(11) 0.00132(8) 0.00031(8) 0.00172(9)
O1 0.0383(17) 0.0224(15) 0.0192(14) 0.0007(12) 0.0056(12) 0.0021(14)
O2 0.0236(15) 0.0220(15) 0.0289(16) 0.0062(12) 0.0013(12) 0.0027(13)
O3 0.0338(17) 0.0222(15) 0.0215(15) -0.0009(12) -0.0029(12) 0.0015(13)
O4 0.0455(19) 0.0234(15) 0.0180(14) 0.0000(12) 0.0002(13) -0.0028(14)
O5 0.0300(18) 0.059(2) 0.0354(18) -0.0110(17) -0.0028(14) 0.0078(17)
O6 0.0425(19) 0.0217(16) 0.0348(17) -0.0049(13) -0.0011(14) -0.0001(14)
N1 0.0221(17) 0.0224(18) 0.0163(16) 0.0037(14) 0.0026(13) 0.0038(15)
C1 0.025(2) 0.023(2) 0.020(2) 0.0046(17) 0.0027(16) -0.0008(18)
C2 0.025(2) 0.026(2) 0.020(2) -0.0006(17) 0.0037(16) -0.0014(19)
C3 0.033(2) 0.029(2) 0.0151(19) 0.0001(18) 0.0029(17) -0.002(2)
C4 0.028(2) 0.027(2) 0.020(2) 0.0009(18) 0.0000(17) -0.0019(19)
C5 0.022(2) 0.021(2) 0.022(2) -0.0018(17) 0.0027(16) -0.0009(18)
C6 0.019(2) 0.025(2) 0.0166(19) -0.0017(16) 0.0023(15) -0.0020(17)
C7 0.026(2) 0.022(2) 0.019(2) -0.0005(17) 0.0041(16) -0.0046(18)
C8 0.025(2) 0.027(2) 0.0154(19) 0.0053(17) -0.0012(16) 0.0010(19)
C9 0.025(2) 0.024(2) 0.0160(19) 0.0013(17) 0.0008(16) 0.0003(18)
C10 0.031(2) 0.023(2) 0.020(2) 0.0021(17) 0.0002(17) 0.0030(19)
C11 0.028(2) 0.029(2) 0.020(2) -0.0027(18) 0.0006(17) 0.009(2)
C12 0.025(2) 0.030(2) 0.022(2) -0.0009(18) 0.0060(17) -0.0029(19)
C13 0.025(2) 0.028(2) 0.020(2) 0.0017(18) 0.0008(16) -0.0011(19)
C14 0.026(2) 0.024(2) 0.020(2) 0.0027(17) -0.0013(16) 0.0021(19)
C15 0.027(2) 0.024(2) 0.0173(19) 0.0013(17) 0.0070(16) 0.0026(18)
C16 0.029(2) 0.020(2) 0.023(2) 0.0054(17) -0.0020(17) -0.0092(19)
C17 0.040(3) 0.026(2) 0.020(2) -0.0044(18) 0.0013(18) -0.001(2)
C18 0.050(3) 0.030(3) 0.040(3) -0.002(2) 0.001(2) -0.009(2)
C19 0.070(4) 0.031(3) 0.020(2) -0.006(2) -0.003(2) 0.002(3)
C20 0.042(3) 0.028(2) 0.021(2) -0.0043(18) 0.0030(18) 0.005(2)
C21 0.060(3) 0.032(3) 0.039(3) 0.002(2) -0.003(2) -0.001(3)
C22 0.078(4) 0.035(3) 0.056(4) 0.007(3) -0.009(3) 0.013(3)
C23 0.063(4) 0.059(4) 0.039(3) -0.003(3) 0.000(3) 0.031(3)
C24 0.040(3) 0.056(4) 0.044(3) 0.001(3) 0.007(2) 0.012(3)
C25 0.042(3) 0.034(3) 0.036(3) 0.001(2) 0.005(2) 0.006(2)
C26 0.042(3) 0.026(2) 0.021(2) 0.0054(18) -0.0005(18) -0.002(2)
C27 0.042(3) 0.047(3) 0.029(2) 0.009(2) 0.003(2) 0.009(3)
C28 0.077(4) 0.025(2) 0.029(2) 0.007(2) 0.002(2) -0.006(3)
C29 0.042(3) 0.030(2) 0.021(2) 0.0080(19) 0.0022(19) -0.010(2)
C30 0.045(3) 0.040(3) 0.027(2) 0.001(2) -0.001(2) 0.002(2)
C31 0.062(4) 0.055(3) 0.025(2) -0.002(2) 0.005(2) 0.004(3)
C32 0.049(4) 0.092(5) 0.047(3) -0.008(3) 0.016(3) -0.009(3)
C33 0.038(3) 0.155(8) 0.058(4) -0.027(5) 0.009(3) -0.020(4)
C34 0.046(3) 0.104(5) 0.029(3) -0.009(3) -0.001(2) -0.021(3)
C35 0.032(2) 0.035(3) 0.029(2) -0.007(2) 0.0051(19) 0.010(2)
C36 0.068(4) 0.084(5) 0.041(3) -0.015(3) 0.007(3) 0.038(4)
C37 0.036(3) 0.028(3) 0.074(4) -0.011(3) -0.010(3) 0.008(2)
C38 0.025(2) 0.026(2) 0.044(3) 0.005(2) 0.0054(19) 0.003(2)
C39 0.036(3) 0.042(3) 0.074(4) -0.008(3) 0.011(3) 0.006(3)
C40 0.025(3) 0.054(4) 0.095(5) -0.007(3) -0.003(3) 0.001(3)
C41 0.039(3) 0.044(3) 0.078(4) 0.002(3) -0.021(3) -0.008(3)
C42 0.049(3) 0.049(3) 0.052(3) -0.008(3) -0.005(3) -0.002(3)
C43 0.031(3) 0.049(3) 0.037(3) -0.002(2) -0.002(2) 0.000(2)
C44 0.027(2) 0.025(2) 0.029(2) 0.0002(19) 0.0025(18) 0.0022(19)
C45 0.049(3) 0.030(3) 0.036(3) 0.011(2) -0.004(2) -0.005(2)
C46 0.037(3) 0.040(3) 0.051(3) 0.001(2) 0.019(2) -0.013(2)
C47 0.027(2) 0.028(2) 0.035(2) -0.003(2) 0.0035(18) -0.002(2)
C48 0.059(4) 0.032(3) 0.048(3) -0.001(2) -0.002(3) -0.008(3)
C49 0.079(4) 0.030(3) 0.072(4) -0.016(3) 0.003(3) -0.010(3)
C50 0.100(5) 0.058(4) 0.049(4) -0.025(3) -0.004(3) 0.000(4)
C51 0.139(7) 0.057(4) 0.035(3) -0.008(3) -0.009(4) 0.008(4)
C52 0.084(4) 0.036(3) 0.037(3) -0.006(2) -0.005(3) 0.009(3)
C53 0.035(3) 0.106(5) 0.025(3) 0.017(3) -0.001(2) 0.017(3)
C54 0.044(9) 0.13(3) 0.054(10) -0.037(17) 0.022(8) -0.032(15)
C54' 0.048(15) 0.08(2) 0.047(14) -0.026(15) -0.013(11) -0.019(15)
C55 0.051(10) 0.067(11) 0.037(6) 0.002(7) 0.004(6) 0.006(9)
C55' 0.041(10) 0.063(13) 0.22(3) 0.065(18) 0.049(16) 0.018(11)
C56 0.034(7) 0.058(8) 0.031(6) -0.004(6) -0.004(5) 0.014(7)
C56' 0.040(9) 0.17(2) 0.035(7) 0.020(12) 0.025(6) 0.005(14)
C57 0.052(3) 0.028(3) 0.055(3) -0.008(2) -0.003(3) -0.005(2)
C58 0.088(5) 0.037(3) 0.088(5) 0.020(3) -0.014(4) -0.023(4)
C59 0.108(9) 0.022(4) 0.102(8) -0.007(5) -0.048(7) 0.011(5)
C59' 0.15(4) 0.013(14) 0.06(2) 0.004(16) 0.01(3) 0.002(18)
C60 0.057(4) 0.030(3) 0.084(4) -0.008(3) -0.021(3) 0.021(3)
C61 0.075(5) 0.087(6) 0.093(6) 0.022(5) 0.014(4) -0.006(4)
Cl1 0.182(3) 0.189(3) 0.216(4) 0.128(3) 0.038(3) 0.090(3)
Cl2 0.0939(18) 0.156(3) 0.229(4) -0.026(2) 0.046(2) -0.0382(19)
C62 0.047(6) 0.079(8) 0.070(7) 0.028(6) -0.012(5) -0.012(5)
C62' 0.065(18) 0.11(3) 0.069(17) 0.041(18) -0.024(14) -0.044(17)
Cl3 0.140(4) 0.115(4) 0.062(2) 0.022(2) -0.020(2) -0.036(3)
Cl4 0.116(4) 0.159(5) 0.113(4) 0.069(4) -0.025(3) -0.064(4)
C66 0.128(8) 0.111(7) 0.052(5) -0.034(5) 0.048(5) -0.077(7)
C67 0.152(10) 0.249(15) 0.036(4) 0.018(7) 0.030(6) 0.123(11)

loop_
_atom_type_symbol
_atom_type_description
_atom_type_scat_dispersion_real
_atom_type_scat_dispersion_imag
_atom_type_scat_source
C C 0.0033 0.0016 'International Tables Vol C Tables 4.2.6.8 and 6.1.1.4'
H H 0.0000 0.0000 'International Tables Vol C Tables 4.2.6.8 and 6.1.1.4'
Cl Cl 0.1484 0.1585 'International Tables Vol C Tables 4.2.6.8 and 6.1.1.4'
Gd Gd -0.1653 3.9035 'International Tables Vol C Tables 4.2.6.8 and 6.1.1.4'
N N 0.0061 0.0033 'International Tables Vol C Tables 4.2.6.8 and 6.1.1.4'
O O 0.0106 0.0060 'International Tables Vol C Tables 4.2.6.8 and 6.1.1.4'

loop_
_geom_angle_atom_site_label_1
_geom_angle_atom_site_label_2
_geom_angle_atom_site_label_3
_geom_angle
_geom_angle_site_symmetry_1
_geom_angle_site_symmetry_3
O1 Gd1 O2 101.91(11) . .
O1 Gd1 O3 114.47(10) . .
O2 Gd1 O3 115.62(10) . .
O1 Gd1 O4 154.13(10) . 3_665
O2 Gd1 O4 93.01(10) . 3_665
O3 Gd1 O4 76.50(10) . 3_665
O1 Gd1 O6 84.64(10) . .
O2 Gd1 O6 86.80(10) . .
O3 Gd1 O6 144.53(10) . .
O4 Gd1 O6 75.13(10) 3_665 .
O1 Gd1 O5 79.91(11) . .
O2 Gd1 O5 167.27(11) . .
O3 Gd1 O5 74.13(10) . .
O4 Gd1 O5 81.07(11) 3_665 .
O6 Gd1 O5 80.80(11) . .
O1 Gd1 N1 75.97(10) . .
O2 Gd1 N1 75.58(10) . .
O3 Gd1 N1 65.19(10) . .
O4 Gd1 N1 128.74(10) 3_665 .
O6 Gd1 N1 150.21(10) . .
O5 Gd1 N1 116.90(11) . .
C1 O1 Gd1 141.9(3) . .
C14 O2 Gd1 139.1(3) . .
C16 O3 Gd1 120.1(3) . .
C16 O4 Gd1 126.2(3) . 3_665
C56 O5 C53 104.3(7) . .
C56 O5 C56' 33.1(8) . .
C53 O5 C56' 102.9(7) . .
C56 O5 Gd1 126.0(6) . .
C53 O5 Gd1 129.4(3) . .
C56' O5 Gd1 115.5(7) . .
C57 O6 C60 108.8(4) . .
C57 O6 Gd1 122.8(3) . .
C60 O6 Gd1 123.8(3) . .
C15 N1 C7 110.0(3) . .
C15 N1 C8 111.1(3) . .
C7 N1 C8 109.6(3) . .
C15 N1 Gd1 108.2(2) . .
C7 N1 Gd1 105.7(2) . .
C8 N1 Gd1 112.2(2) . .
O1 C1 C6 119.6(3) . .
O1 C1 C2 122.1(4) . .
C6 C1 C2 118.3(4) . .
C3 C2 C1 118.0(4) . .
C3 C2 C17 121.7(4) . .
C1 C2 C17 120.4(4) . .
C4 C3 C2 124.0(4) . .
C4 C3 H3 118.0 . .
C2 C3 H3 118.0 . .
C3 C4 C5 117.5(4) . .
C3 C4 C26 119.2(4) . .
C5 C4 C26 123.2(4) . .
C6 C5 C4 120.9(4) . .
C6 C5 H5 119.6 . .
C4 C5 H5 119.6 . .
C5 C6 C1 121.3(3) . .
C5 C6 C7 119.5(4) . .
C1 C6 C7 119.2(3) . .
N1 C7 C6 115.3(3) . .
N1 C7 H7A 108.5 . .
C6 C7 H7A 108.5 . .
N1 C7 H7B 108.5 . .
C6 C7 H7B 108.5 . .
H7A C7 H7B 107.5 . .
N1 C8 C9 114.5(3) . .
N1 C8 H8A 108.6 . .
C9 C8 H8A 108.6 . .
N1 C8 H8B 108.6 . .
C9 C8 H8B 108.6 . .
H8A C8 H8B 107.6 . .
C10 C9 C14 120.9(4) . .
C10 C9 C8 118.6(4) . .
C14 C9 C8 120.2(4) . .
C11 C10 C9 121.6(4) . .
C11 C10 H10 119.2 . .
C9 C10 H10 119.2 . .
C10 C11 C12 116.6(4) . .
C10 C11 C35 122.7(4) . .
C12 C11 C35 120.6(4) . .
C13 C12 C11 124.3(4) . .
C13 C12 H12 117.9 . .
C11 C12 H12 117.9 . .
C12 C13 C14 118.2(4) . .
C12 C13 C44 121.0(4) . .
C14 C13 C44 120.6(4) . .
O2 C14 C9 119.1(4) . .
O2 C14 C13 122.6(4) . .
C9 C14 C13 118.3(4) . .
N1 C15 C16 112.3(3) . .
N1 C15 H15A 109.1 . .
C16 C15 H15A 109.1 . .
N1 C15 H15B 109.1 . .
C16 C15 H15B 109.1 . .
H15A C15 H15B 107.9 . .
O4 C16 O3 125.3(4) . .
O4 C16 C15 117.0(4) . .
O3 C16 C15 117.7(4) . .
C2 C17 C18 108.6(4) . .
C2 C17 C20 110.9(4) . .
C18 C17 C20 112.7(4) . .
C2 C17 C19 111.8(4) . .
C18 C17 C19 106.9(4) . .
C20 C17 C19 105.9(4) . .
C17 C18 H18A 109.5 . .
C17 C18 H18B 109.5 . .
H18A C18 H18B 109.5 . .
C17 C18 H18C 109.5 . .
H18A C18 H18C 109.5 . .
H18B C18 H18C 109.5 . .
C17 C19 H19A 109.5 . .
C17 C19 H19B 109.5 . .
H19A C19 H19B 109.5 . .
C17 C19 H19C 109.5 . .
H19A C19 H19C 109.5 . .
H19B C19 H19C 109.5 . .
C21 C20 C25 117.4(5) . .
C21 C20 C17 123.4(4) . .
C25 C20 C17 118.9(4) . .
C20 C21 C22 121.3(5) . .
C20 C21 H21 119.3 . .
C22 C21 H21 119.3 . .
C23 C22 C21 120.7(5) . .
C23 C22 H22 119.7 . .
C21 C22 H22 119.7 . .
C22 C23 C24 118.6(5) . .
C22 C23 H23 120.7 . .
C24 C23 H23 120.7 . .
C23 C24 C25 121.4(6) . .
C23 C24 H24 119.3 . .
C25 C24 H24 119.3 . .
C24 C25 C20 120.7(5) . .
C24 C25 H25 119.7 . .
C20 C25 H25 119.7 . .
C28 C26 C29 108.5(4) . .
C28 C26 C4 112.7(3) . .
C29 C26 C4 108.4(4) . .
C28 C26 C27 107.3(4) . .
C29 C26 C27 112.1(4) . .
C4 C26 C27 107.9(4) . .
C26 C27 H27A 109.5 . .
C26 C27 H27B 109.5 . .
H27A C27 H27B 109.5 . .
C26 C27 H27C 109.5 . .
H27A C27 H27C 109.5 . .
H27B C27 H27C 109.5 . .
C26 C28 H28A 109.5 . .
C26 C28 H28B 109.5 . .
H28A C28 H28B 109.5 . .
C26 C28 H28C 109.5 . .
H28A C28 H28C 109.5 . .
H28B C28 H28C 109.5 . .
C34 C29 C30 116.7(4) . .
C34 C29 C26 120.1(4) . .
C30 C29 C26 123.1(4) . .
C29 C30 C31 121.5(5) . .
C29 C30 H30 119.3 . .
C31 C30 H30 119.3 . .
C32 C31 C30 120.7(5) . .
C32 C31 H31 119.7 . .
C30 C31 H31 119.7 . .
C31 C32 C33 118.3(5) . .
C31 C32 H32 120.8 . .
C33 C32 H32 120.8 . .
C34 C33 C32 120.6(6) . .
C34 C33 H33 119.7 . .
C32 C33 H33 119.7 . .
C33 C34 C29 122.1(5) . .
C33 C34 H34 118.9 . .
C29 C34 H34 118.9 . .
C37 C35 C11 112.2(4) . .
C37 C35 C38 107.1(4) . .
C11 C35 C38 111.0(4) . .
C37 C35 C36 107.9(4) . .
C11 C35 C36 107.6(4) . .
C38 C35 C36 111.1(4) . .
C35 C36 H36A 109.5 . .
C35 C36 H36B 109.5 . .
H36A C36 H36B 109.5 . .
C35 C36 H36C 109.5 . .
H36A C36 H36C 109.5 . .
H36B C36 H36C 109.5 . .
C35 C37 H37A 109.5 . .
C35 C37 H37B 109.5 . .
H37A C37 H37B 109.5 . .
C35 C37 H37C 109.5 . .
H37A C37 H37C 109.5 . .
H37B C37 H37C 109.5 . .
C43 C38 C39 117.8(5) . .
C43 C38 C35 121.6(4) . .
C39 C38 C35 120.3(4) . .
C40 C39 C38 120.5(5) . .
C40 C39 H39 119.8 . .
C38 C39 H39 119.8 . .
C41 C40 C39 121.2(5) . .
C41 C40 H40 119.4 . .
C39 C40 H40 119.4 . .
C40 C41 C42 118.6(5) . .
C40 C41 H41 120.7 . .
C42 C41 H41 120.7 . .
C43 C42 C41 120.3(5) . .
C43 C42 H42 119.8 . .
C41 C42 H42 119.8 . .
C38 C43 C42 121.5(5) . .
C38 C43 H43 119.2 . .
C42 C43 H43 119.2 . .
C13 C44 C47 110.6(3) . .
C13 C44 C45 110.4(4) . .
C47 C44 C45 112.6(4) . .
C13 C44 C46 111.2(4) . .
C47 C44 C46 104.8(4) . .
C45 C44 C46 107.1(4) . .
C44 C45 H45A 109.5 . .
C44 C45 H45B 109.5 . .
H45A C45 H45B 109.5 . .
C44 C45 H45C 109.5 . .
H45A C45 H45C 109.5 . .
H45B C45 H45C 109.5 . .
C44 C46 H46A 109.5 . .
C44 C46 H46B 109.5 . .
H46A C46 H46B 109.5 . .
C44 C46 H46C 109.5 . .
H46A C46 H46C 109.5 . .
H46B C46 H46C 109.5 . .
C52 C47 C48 116.2(5) . .
C52 C47 C44 122.3(4) . .
C48 C47 C44 121.1(4) . .
C49 C48 C47 122.8(5) . .
C49 C48 H48 118.6 . .
C47 C48 H48 118.6 . .
C50 C49 C48 119.3(5) . .
C50 C49 H49 120.3 . .
C48 C49 H49 120.3 . .
C51 C50 C49 119.2(6) . .
C51 C50 H50 120.4 . .
C49 C50 H50 120.4 . .
C50 C51 C52 120.7(6) . .
C50 C51 H51 119.6 . .
C52 C51 H51 119.6 . .
C47 C52 C51 121.7(5) . .
C47 C52 H52 119.1 . .
C51 C52 H52 119.1 . .
C54' C53 O5 109.8(19) . .
C54' C53 C54 19(3) . .
O5 C53 C54 102.5(13) . .
C54' C53 H53A 125.1 . .
O5 C53 H53A 125.1 . .
C54 C53 H53A 129.3 . .
C55 C54 C53 98.7(17) . .
C55 C54 H54A 112.0 . .
C53 C54 H54A 112.0 . .
C55 C54 H54B 112.0 . .
C53 C54 H54B 112.0 . .
H54A C54 H54B 109.7 . .
C53 C54' C55' 107(3) . .
C53 C54' H54C 110.3 . .
C55' C54' H54C 110.3 . .
C53 C54' H54D 110.3 . .
C55' C54' H54D 110.3 . .
H54C C54' H54D 108.6 . .
C54 C55 C56 105.6(16) . .
C54 C55 H55A 110.6 . .
C56 C55 H55A 110.6 . .
C54 C55 H55B 110.6 . .
C56 C55 H55B 110.6 . .
H55A C55 H55B 108.7 . .
C56' C55' C54' 104(2) . .
C56' C55' H55C 110.9 . .
C54' C55' H55C 110.9 . .
C56' C55' H55D 110.9 . .
C54' C55' H55D 110.9 . .
H55C C55' H55D 108.9 . .
O5 C56 C55 107.3(10) . .
O5 C56 H56A 110.3 . .
C55 C56 H56A 110.3 . .
O5 C56 H56B 110.3 . .
C55 C56 H56B 110.3 . .
H56A C56 H56B 108.5 . .
C55' C56' O5 105.5(15) . .
C55' C56' H56C 110.6 . .
O5 C56' H56C 110.6 . .
C55' C56' H56D 110.6 . .
O5 C56' H56D 110.6 . .
H56C C56' H56D 108.8 . .
O6 C57 C58 104.8(5) . .
O6 C57 H57A 110.8 . .
C58 C57 H57A 110.8 . .
O6 C57 H57B 110.8 . .
C58 C57 H57B 110.8 . .
H57A C57 H57B 108.9 . .
C59' C58 C57 110.8(15) . .
C59' C58 C59 37.7(16) . .
C57 C58 C59 100.3(6) . .
C59' C58 H58A 124.6 . .
C57 C58 H58A 124.6 . .
C59 C58 H58A 122.6 . .
C60 C59 C58 102.5(6) . .
C60 C59 H59A 111.3 . .
C58 C59 H59A 111.3 . .
C60 C59 H59B 111.3 . .
C58 C59 H59B 111.3 . .
H59A C59 H59B 109.2 . .
C58 C59' C60 105(2) . .
C58 C59' H59C 110.8 . .
C60 C59' H59C 110.8 . .
C58 C59' H59D 110.8 . .
C60 C59' H59D 110.8 . .
H59C C59' H59D 108.9 . .
O6 C60 C59 105.3(5) . .
O6 C60 C59' 100.5(16) . .
C59 C60 C59' 35.3(12) . .
O6 C60 H60A 129.7 . .
C59 C60 H60A 115.6 . .
C59' C60 H60A 129.7 . .
Cl1 C61 Cl2 115.5(5) . .
Cl1 C61 H61A 108.4 . .
Cl2 C61 H61A 108.4 . .
Cl1 C61 H61B 108.4 . .
Cl2 C61 H61B 108.4 . .
H61A C61 H61B 107.5 . .
C62' C62 Cl3 81.2(19) . .
C62' C62 Cl4 85.7(18) . .
Cl3 C62 Cl4 113.2(7) . .
C62 C62' Cl3 66(2) . .
C62 C62' Cl4 62.3(18) . .
Cl3 C62' Cl4 98.0(16) . .
C63 Cl3 C62 85.4(10) . .
C63 Cl3 C62' 83.3(12) . .
C62 Cl3 C62' 33.2(10) . .
C64 Cl4 C62 100.8(11) . .
C64 Cl4 C62' 77.8(13) . .
C62 Cl4 C62' 32.0(9) . .
C64 Cl4 C63 48.4(10) . .
C62 Cl4 C63 68.3(8) . .
C62' Cl4 C63 67.1(11) . .
C67 C66 C68 72.5(6) . .
C66 C67 C68 65.0(7) . .
C66 C68 C66 180.000(2) 3_566 .
C66 C68 C67 137.5(5) 3_566 .
C66 C68 C67 42.5(5) . .
C66 C68 C67 42.5(5) 3_566 3_566
C66 C68 C67 137.5(5) . 3_566
C67 C68 C67 179.998(3) . 3_566
Cl3 C63 C64 117.0(18) . .
Cl3 C63 Cl4 93.0(11) . .
C64 C63 Cl4 45.5(11) . .
Cl4 C64 C63 86.1(16) . .

loop_
_geom_bond_atom_site_label_1
_geom_bond_atom_site_label_2
_geom_bond_distance
_geom_bond_site_symmetry_2
Gd1 O1 2.197(3) .
Gd1 O2 2.206(3) .
Gd1 O3 2.345(3) .
Gd1 O4 2.396(3) 3_665
Gd1 O6 2.446(3) .
Gd1 O5 2.500(3) .
Gd1 N1 2.586(3) .
O1 C1 1.323(5) .
O2 C14 1.332(5) .
O3 C16 1.258(5) .
O4 C16 1.256(5) .
O4 Gd1 2.396(3) 3_665
O5 C56 1.368(14) .
O5 C53 1.423(6) .
O5 C56' 1.610(14) .
O6 C57 1.440(6) .
O6 C60 1.451(6) .
N1 C15 1.469(5) .
N1 C7 1.484(5) .
N1 C8 1.489(5) .
C1 C6 1.411(5) .
C1 C2 1.421(5) .
C2 C3 1.392(6) .
C2 C17 1.532(6) .
C3 C4 1.386(6) .
C3 H3 0.9300 .
C4 C5 1.390(5) .
C4 C26 1.535(6) .
C5 C6 1.389(5) .
C5 H5 0.9300 .
C6 C7 1.511(5) .
C7 H7A 0.9700 .
C7 H7B 0.9700 .
C8 C9 1.500(5) .
C8 H8A 0.9700 .
C8 H8B 0.9700 .
C9 C10 1.398(6) .
C9 C14 1.407(6) .
C10 C11 1.380(6) .
C10 H10 0.9300 .
C11 C12 1.399(6) .
C11 C35 1.531(6) .
C12 C13 1.384(6) .
C12 H12 0.9300 .
C13 C14 1.418(6) .
C13 C44 1.534(6) .
C15 C16 1.511(6) .
C15 H15A 0.9700 .
C15 H15B 0.9700 .
C17 C18 1.535(6) .
C17 C20 1.537(6) .
C17 C19 1.545(6) .
C18 H18A 0.9600 .
C18 H18B 0.9600 .
C18 H18C 0.9600 .
C19 H19A 0.9600 .
C19 H19B 0.9600 .
C19 H19C 0.9600 .
C20 C21 1.385(6) .
C20 C25 1.398(7) .
C21 C22 1.388(8) .
C21 H21 0.9300 .
C22 C23 1.372(8) .
C22 H22 0.9300 .
C23 C24 1.376(8) .
C23 H23 0.9300 .
C24 C25 1.377(7) .
C24 H24 0.9300 .
C25 H25 0.9300 .
C26 C28 1.530(6) .
C26 C29 1.535(6) .
C26 C27 1.536(6) .
C27 H27A 0.9600 .
C27 H27B 0.9600 .
C27 H27C 0.9600 .
C28 H28A 0.9600 .
C28 H28B 0.9600 .
C28 H28C 0.9600 .
C29 C34 1.367(7) .
C29 C30 1.378(6) .
C30 C31 1.382(7) .
C30 H30 0.9300 .
C31 C32 1.357(8) .
C31 H31 0.9300 .
C32 C33 1.375(8) .
C32 H32 0.9300 .
C33 C34 1.367(8) .
C33 H33 0.9300 .
C34 H34 0.9300 .
C35 C37 1.523(7) .
C35 C38 1.534(6) .
C35 C36 1.541(7) .
C36 H36A 0.9600 .
C36 H36B 0.9600 .
C36 H36C 0.9600 .
C37 H37A 0.9600 .
C37 H37B 0.9600 .
C37 H37C 0.9600 .
C38 C43 1.370(7) .
C38 C39 1.388(6) .
C39 C40 1.384(8) .
C39 H39 0.9300 .
C40 C41 1.361(8) .
C40 H40 0.9300 .
C41 C42 1.381(8) .
C41 H41 0.9300 .
C42 C43 1.379(7) .
C42 H42 0.9300 .
C43 H43 0.9300 .
C44 C47 1.535(6) .
C44 C45 1.536(6) .
C44 C46 1.541(6) .
C45 H45A 0.9600 .
C45 H45B 0.9600 .
C45 H45C 0.9600 .
C46 H46A 0.9600 .
C46 H46B 0.9600 .
C46 H46C 0.9600 .
C47 C52 1.365(7) .
C47 C48 1.390(7) .
C48 C49 1.378(7) .
C48 H48 0.9300 .
C49 C50 1.376(9) .
C49 H49 0.9300 .
C50 C51 1.359(9) .
C50 H50 0.9300 .
C51 C52 1.392(7) .
C51 H51 0.9300 .
C52 H52 0.9300 .
C53 C54' 1.33(4) .
C53 C54 1.60(3) .
C53 H53A 0.9300 .
C54 C55 1.55(3) .
C54 H54A 0.9700 .
C54 H54B 0.9700 .
C54' C55' 1.55(5) .
C54' H54C 0.9700 .
C54' H54D 0.9700 .
C55 C56 1.48(3) .
C55 H55A 0.9700 .
C55 H55B 0.9700 .
C55' C56' 1.31(3) .
C55' H55C 0.9700 .
C55' H55D 0.9700 .
C56 H56A 0.9700 .
C56 H56B 0.9700 .
C56' H56C 0.9700 .
C56' H56D 0.9700 .
C57 C58 1.494(7) .
C57 H57A 0.9700 .
C57 H57B 0.9700 .
C58 C59' 1.37(4) .
C58 C59 1.521(13) .
C58 H58A 0.9300 .
C59 C60 1.497(10) .
C59 H59A 0.9700 .
C59 H59B 0.9700 .
C59' C60 1.60(4) .
C59' H59C 0.9700 .
C59' H59D 0.9700 .
C60 H60A 0.9300 .
C61 Cl1 1.667(8) .
C61 Cl2 1.715(7) .
C61 H61A 0.9700 .
C61 H61B 0.9700 .
C62 C62' 0.98(3) .
C62 Cl3 1.632(12) .
C62 Cl4 1.645(11) .
C62' Cl3 1.77(3) .
C62' Cl4 1.85(3) .
Cl3 C63 1.57(2) .
Cl4 C64 1.54(3) .
Cl4 C63 2.15(2) .
C66 C67 1.080(13) .
C66 C68 1.448(7) .
C67 C68 1.524(8) .
C68 C66 1.448(7) 3_566
C68 C67 1.524(8) 3_566
C63 C64 1.62(3) .

loop_
_geom_torsion_atom_site_label_1
_geom_torsion_atom_site_label_2
_geom_torsion_atom_site_label_3
_geom_torsion_atom_site_label_4
_geom_torsion
_geom_torsion_site_symmetry_1
_geom_torsion_site_symmetry_4
O2 Gd1 O1 C1 -65.1(4) . .
O3 Gd1 O1 C1 60.5(4) . .
O4 Gd1 O1 C1 171.0(4) 3_665 .
O6 Gd1 O1 C1 -150.7(4) . .
O5 Gd1 O1 C1 127.8(4) . .
N1 Gd1 O1 C1 6.5(4) . .
O1 Gd1 O2 C14 98.5(4) . .
O3 Gd1 O2 C14 -26.3(4) . .
O4 Gd1 O2 C14 -102.8(4) 3_665 .
O6 Gd1 O2 C14 -177.7(4) . .
O5 Gd1 O2 C14 -164.5(4) . .
N1 Gd1 O2 C14 26.6(4) . .
O1 Gd1 O3 C16 -95.6(3) . .
O2 Gd1 O3 C16 22.4(3) . .
O4 Gd1 O3 C16 109.3(3) 3_665 .
O6 Gd1 O3 C16 146.9(3) . .
O5 Gd1 O3 C16 -166.3(3) . .
N1 Gd1 O3 C16 -35.8(3) . .
O1 Gd1 O5 C56 21.7(8) . .
O2 Gd1 O5 C56 -77.7(9) . .
O3 Gd1 O5 C56 141.0(8) . .
O4 Gd1 O5 C56 -140.6(8) 3_665 .
O6 Gd1 O5 C56 -64.4(8) . .
N1 Gd1 O5 C56 90.3(8) . .
O1 Gd1 O5 C53 -150.4(5) . .
O2 Gd1 O5 C53 110.2(6) . .
O3 Gd1 O5 C53 -31.2(4) . .
O4 Gd1 O5 C53 47.2(5) 3_665 .
O6 Gd1 O5 C53 123.4(5) . .
N1 Gd1 O5 C53 -81.9(5) . .
O1 Gd1 O5 C56' -15.1(9) . .
O2 Gd1 O5 C56' -114.5(10) . .
O3 Gd1 O5 C56' 104.2(9) . .
O4 Gd1 O5 C56' -177.4(9) 3_665 .
O6 Gd1 O5 C56' -101.2(9) . .
N1 Gd1 O5 C56' 53.5(9) . .
O1 Gd1 O6 C57 96.4(3) . .
O2 Gd1 O6 C57 -5.9(3) . .
O3 Gd1 O6 C57 -137.8(3) . .
O4 Gd1 O6 C57 -99.8(3) 3_665 .
O5 Gd1 O6 C57 177.0(3) . .
N1 Gd1 O6 C57 47.3(4) . .
O1 Gd1 O6 C60 -110.0(4) . .
O2 Gd1 O6 C60 147.7(4) . .
O3 Gd1 O6 C60 15.8(5) . .
O4 Gd1 O6 C60 53.7(4) 3_665 .
O5 Gd1 O6 C60 -29.4(4) . .
N1 Gd1 O6 C60 -159.2(4) . .
O1 Gd1 N1 C15 156.8(3) . .
O2 Gd1 N1 C15 -96.7(2) . .
O3 Gd1 N1 C15 30.9(2) . .
O4 Gd1 N1 C15 -14.6(3) 3_665 .
O6 Gd1 N1 C15 -152.3(2) . .
O5 Gd1 N1 C15 86.0(2) . .
O1 Gd1 N1 C7 39.0(2) . .
O2 Gd1 N1 C7 145.5(2) . .
O3 Gd1 N1 C7 -86.8(2) . .
O4 Gd1 N1 C7 -132.3(2) 3_665 .
O6 Gd1 N1 C7 90.0(3) . .
O5 Gd1 N1 C7 -31.8(3) . .
O1 Gd1 N1 C8 -80.4(2) . .
O2 Gd1 N1 C8 26.1(2) . .
O3 Gd1 N1 C8 153.8(3) . .
O4 Gd1 N1 C8 108.3(2) 3_665 .
O6 Gd1 N1 C8 -29.4(3) . .
O5 Gd1 N1 C8 -151.1(2) . .
Gd1 O1 C1 C6 -27.2(7) . .
Gd1 O1 C1 C2 152.0(3) . .
O1 C1 C2 C3 -178.3(4) . .
C6 C1 C2 C3 0.9(6) . .
O1 C1 C2 C17 0.6(6) . .
C6 C1 C2 C17 179.8(4) . .
C1 C2 C3 C4 0.2(7) . .
C17 C2 C3 C4 -178.6(4) . .
C2 C3 C4 C5 -0.8(7) . .
C2 C3 C4 C26 175.1(4) . .
C3 C4 C5 C6 0.2(6) . .
C26 C4 C5 C6 -175.6(4) . .
C4 C5 C6 C1 1.0(6) . .
C4 C5 C6 C7 -179.2(4) . .
O1 C1 C6 C5 177.7(4) . .
C2 C1 C6 C5 -1.5(6) . .
O1 C1 C6 C7 -2.1(6) . .
C2 C1 C6 C7 178.6(4) . .
C15 N1 C7 C6 167.3(3) . .
C8 N1 C7 C6 44.9(4) . .
Gd1 N1 C7 C6 -76.1(3) . .
C5 C6 C7 N1 -119.5(4) . .
C1 C6 C7 N1 60.3(5) . .
C15 N1 C8 C9 54.7(4) . .
C7 N1 C8 C9 176.5(3) . .
Gd1 N1 C8 C9 -66.5(4) . .
N1 C8 C9 C10 -124.0(4) . .
N1 C8 C9 C14 61.7(5) . .
C14 C9 C10 C11 0.0(6) . .
C8 C9 C10 C11 -174.3(4) . .
C9 C10 C11 C12 0.7(6) . .
C9 C10 C11 C35 179.3(4) . .
C10 C11 C12 C13 -1.1(6) . .
C35 C11 C12 C13 -179.7(4) . .
C11 C12 C13 C14 0.7(6) . .
C11 C12 C13 C44 176.4(4) . .
Gd1 O2 C14 C9 -41.5(6) . .
Gd1 O2 C14 C13 138.6(3) . .
C10 C9 C14 O2 179.8(4) . .
C8 C9 C14 O2 -6.0(6) . .
C10 C9 C14 C13 -0.4(6) . .
C8 C9 C14 C13 173.8(3) . .
C12 C13 C14 O2 179.9(4) . .
C44 C13 C14 O2 4.2(6) . .
C12 C13 C14 C9 0.0(6) . .
C44 C13 C14 C9 -175.7(4) . .
C7 N1 C15 C16 87.2(4) . .
C8 N1 C15 C16 -151.3(3) . .
Gd1 N1 C15 C16 -27.8(4) . .
Gd1 O4 C16 O3 40.4(6) 3_665 .
Gd1 O4 C16 C15 -136.9(3) 3_665 .
Gd1 O3 C16 O4 -143.5(3) . .
Gd1 O3 C16 C15 33.7(4) . .
N1 C15 C16 O4 177.9(3) . .
N1 C15 C16 O3 0.4(5) . .
C3 C2 C17 C18 117.4(4) . .
C1 C2 C17 C18 -61.5(5) . .
C3 C2 C17 C20 -118.2(4) . .
C1 C2 C17 C20 62.9(5) . .
C3 C2 C17 C19 -0.3(6) . .
C1 C2 C17 C19 -179.1(4) . .
C2 C17 C20 C21 -140.5(4) . .
C18 C17 C20 C21 -18.4(6) . .
C19 C17 C20 C21 98.0(5) . .
C2 C17 C20 C25 46.1(5) . .
C18 C17 C20 C25 168.2(4) . .
C19 C17 C20 C25 -75.3(5) . .
C25 C20 C21 C22 -0.6(7) . .
C17 C20 C21 C22 -174.0(4) . .
C20 C21 C22 C23 0.3(8) . .
C21 C22 C23 C24 -0.3(8) . .
C22 C23 C24 C25 0.7(8) . .
C23 C24 C25 C20 -1.0(8) . .
C21 C20 C25 C24 0.9(7) . .
C17 C20 C25 C24 174.6(4) . .
C3 C4 C26 C28 167.0(4) . .
C5 C4 C26 C28 -17.3(6) . .
C3 C4 C26 C29 46.9(5) . .
C5 C4 C26 C29 -137.4(4) . .
C3 C4 C26 C27 -74.8(5) . .
C5 C4 C26 C27 100.9(5) . .
C28 C26 C29 C34 -60.9(6) . .
C4 C26 C29 C34 61.8(6) . .
C27 C26 C29 C34 -179.3(5) . .
C28 C26 C29 C30 119.4(5) . .
C4 C26 C29 C30 -118.0(5) . .
C27 C26 C29 C30 1.0(6) . .
C34 C29 C30 C31 0.1(7) . .
C26 C29 C30 C31 179.8(5) . .
C29 C30 C31 C32 1.1(8) . .
C30 C31 C32 C33 -2.9(10) . .
C31 C32 C33 C34 3.6(12) . .
C32 C33 C34 C29 -2.5(12) . .
C30 C29 C34 C33 0.7(9) . .
C26 C29 C34 C33 -179.1(6) . .
C10 C11 C35 C37 -0.6(6) . .
C12 C11 C35 C37 177.9(4) . .
C10 C11 C35 C38 -120.4(4) . .
C12 C11 C35 C38 58.1(5) . .
C10 C11 C35 C36 117.9(5) . .
C12 C11 C35 C36 -63.5(6) . .
C37 C35 C38 C43 -92.3(5) . .
C11 C35 C38 C43 30.5(6) . .
C36 C35 C38 C43 150.1(5) . .
C37 C35 C38 C39 81.8(5) . .
C11 C35 C38 C39 -155.4(4) . .
C36 C35 C38 C39 -35.8(6) . .
C43 C38 C39 C40 -0.7(8) . .
C35 C38 C39 C40 -175.0(5) . .
C38 C39 C40 C41 -0.4(9) . .
C39 C40 C41 C42 0.9(9) . .
C40 C41 C42 C43 -0.2(9) . .
C39 C38 C43 C42 1.3(8) . .
C35 C38 C43 C42 175.6(5) . .
C41 C42 C43 C38 -0.9(8) . .
C12 C13 C44 C47 -106.5(4) . .
C14 C13 C44 C47 69.1(5) . .
C12 C13 C44 C45 128.2(4) . .
C14 C13 C44 C45 -56.2(5) . .
C12 C13 C44 C46 9.5(6) . .
C14 C13 C44 C46 -174.9(4) . .
C13 C44 C47 C52 21.5(6) . .
C45 C44 C47 C52 145.5(5) . .
C46 C44 C47 C52 -98.4(5) . .
C13 C44 C47 C48 -165.2(4) . .
C45 C44 C47 C48 -41.1(6) . .
C46 C44 C47 C48 74.9(5) . .
C52 C47 C48 C49 -0.6(8) . .
C44 C47 C48 C49 -174.3(5) . .
C47 C48 C49 C50 0.9(10) . .
C48 C49 C50 C51 -0.5(11) . .
C49 C50 C51 C52 -0.1(12) . .
C48 C47 C52 C51 0.0(9) . .
C44 C47 C52 C51 173.6(6) . .
C50 C51 C52 C47 0.4(11) . .
C56 O5 C53 C54' -29(2) . .
C56' O5 C53 C54' 6(2) . .
Gd1 O5 C53 C54' 145.0(18) . .
C56 O5 C53 C54 -47.1(13) . .
C56' O5 C53 C54 -13.1(14) . .
Gd1 O5 C53 C54 126.3(11) . .
C54' C53 C54 C55 -83(8) . .
O5 C53 C54 C55 32.1(18) . .
O5 C53 C54' C55' -23(3) . .
C54 C53 C54' C55' 48(7) . .
C53 C54 C55 C56 -8(2) . .
C53 C54' C55' C56' 34(3) . .
C53 O5 C56 C55 43.1(11) . .
C56' O5 C56 C55 -48.6(18) . .
Gd1 O5 C56 C55 -130.7(9) . .
C54 C55 C56 O5 -20.2(19) . .
C54' C55' C56' O5 -29(3) . .
C56 O5 C56' C55' 113(3) . .
C53 O5 C56' C55' 16.6(18) . .
Gd1 O5 C56' C55' -129.5(14) . .
C60 O6 C57 C58 -22.3(6) . .
Gd1 O6 C57 C58 134.7(4) . .
O6 C57 C58 C59' 1(2) . .
O6 C57 C58 C59 39.0(7) . .
C59' C58 C59 C60 70(2) . .
C57 C58 C59 C60 -41.1(9) . .
C57 C58 C59' C60 18(3) . .
C59 C58 C59' C60 -62(2) . .
C57 O6 C60 C59 -4.4(8) . .
Gd1 O6 C60 C59 -161.1(6) . .
C57 O6 C60 C59' 31.5(14) . .
Gd1 O6 C60 C59' -125.2(14) . .
C58 C59 C60 O6 28.7(9) . .
C58 C59 C60 C59' -58(3) . .
C58 C59' C60 O6 -30(2) . .
C58 C59' C60 C59 72(3) . .
Cl4 C62 C62' Cl3 -114.3(6) . .
Cl3 C62 C62' Cl4 114.3(6) . .
C62' C62 Cl3 C63 -85(2) . .
Cl4 C62 Cl3 C63 -3.4(12) . .
Cl4 C62 Cl3 C62' 81.5(18) . .
C62 C62' Cl3 C63 91.7(19) . .
Cl4 C62' Cl3 C63 37.1(13) . .
Cl4 C62' Cl3 C62 -54.6(16) . .
C62' C62 Cl4 C64 45(2) . .
Cl3 C62 Cl4 C64 -33.9(13) . .
Cl3 C62 Cl4 C62' -78.6(19) . .
C62' C62 Cl4 C63 81(2) . .
Cl3 C62 Cl4 C63 2.7(9) . .
C62 C62' Cl4 C64 -135(2) . .
Cl3 C62' Cl4 C64 -78.2(15) . .
Cl3 C62' Cl4 C62 56.9(18) . .
C62 C62' Cl4 C63 -85(2) . .
Cl3 C62' Cl4 C63 -28.4(10) . .
C67 C66 C68 C66 107(50) . 3_566
C67 C66 C68 C67 180.002(2) . 3_566
C66 C67 C68 C66 180.001(1) . 3_566
C66 C67 C68 C67 148(13) . 3_566
C62 Cl3 C63 C64 42.8(19) . .
C62' Cl3 C63 C64 9(2) . .
C62 Cl3 C63 Cl4 2.4(8) . .
C62' Cl3 C63 Cl4 -30.9(13) . .
C64 Cl4 C63 Cl3 126(2) . .
C62 Cl4 C63 Cl3 -2.6(9) . .
C62' Cl4 C63 Cl3 32.0(13) . .
C62 Cl4 C63 C64 -128.5(17) . .
C62' Cl4 C63 C64 -93.9(19) . .
C62 Cl4 C64 C63 47.8(15) . .
C62' Cl4 C64 C63 70.1(16) . .
Cl3 C63 C64 Cl4 -65.3(19) . .
